data_1564025
loop_
_publ_author_name
'Wei, Han'
'Huang, Hong'
'Gao, Wei'
'Wang, Cui-Li'
'Liu, Jie-Ping'
'Zhang, Xiu-Mei'

_publ_section_title
;
 2D/3D coordination polymers based on di-, tri-, tetranuclear and
 polymeric chain units with a tricarboxylate ligand: Structures, magnetic
 and luminescent properties
;
_journal_name_full 'Inorganica Chimica Acta'
_journal_page_first 119944
_journal_paper_doi 10.1016/j.ica.2020.119944
_journal_volume 513
_journal_year 2020
_chemical_formula_sum 'C40 H26 N4 Ni2 O18'
_chemical_formula_weight 968.07
_space_group_crystal_system triclinic
_space_group_IT_number 2
_space_group_name_Hall '-P 1'
_space_group_name_H-M_alt 'P -1'
_atom_sites_solution_hydrogens mixed
_audit_creation_method SHELXL-2014/7
_cell_angle_alpha 95.1190(10)
_cell_angle_beta 95.2400(10)
_cell_angle_gamma 98.968(2)
_cell_formula_units_Z 1
_cell_length_a 7.0900(9)
_cell_length_b 9.9369(8)
_cell_length_c 12.9142(13)
_cell_measurement_reflns_used 1466
_cell_measurement_temperature 293(2)
_cell_measurement_theta_max 71.8910
_cell_measurement_theta_min 4.4830
_cell_volume 890.00(16)
_computing_cell_refinement 'Bruker SMART'
_computing_data_collection 'Bruker SMART'
_computing_data_reduction 'Bruker SAINT'
_computing_molecular_graphics 'Bruker SHELXTL'
_computing_publication_material 'Bruker SHELXTL'
_computing_structure_refinement 'SHELXL-2014/7 (Sheldrick, 2014)'
_computing_structure_solution 'Bruker SHELXTL'
_diffrn_ambient_temperature 293(2)
_diffrn_measured_fraction_theta_full 0.999
_diffrn_measured_fraction_theta_max 0.999
_diffrn_measurement_device_type 'CCD area detector'
_diffrn_measurement_method 'phi and omega scans'
_diffrn_radiation_type CuK\a
_diffrn_radiation_wavelength 1.54178
_diffrn_reflns_av_R_equivalents 0.0546
_diffrn_reflns_av_unetI/netI 0.1023
_diffrn_reflns_Laue_measured_fraction_full 0.999
_diffrn_reflns_Laue_measured_fraction_max 0.999
_diffrn_reflns_limit_h_max 8
_diffrn_reflns_limit_h_min -8
_diffrn_reflns_limit_k_max 7
_diffrn_reflns_limit_k_min -11
_diffrn_reflns_limit_l_max 15
_diffrn_reflns_limit_l_min -15
_diffrn_reflns_number 5455
_diffrn_reflns_point_group_measured_fraction_full 0.999
_diffrn_reflns_point_group_measured_fraction_max 0.999
_diffrn_reflns_theta_full 66.040
_diffrn_reflns_theta_max 66.040
_diffrn_reflns_theta_min 3.456
_diffrn_source 'fine-focus sealed tube'
_exptl_absorpt_coefficient_mu 2.168
_exptl_absorpt_correction_type none
_exptl_crystal_colour green
_exptl_crystal_density_diffrn 1.806
_exptl_crystal_density_method 'not measured'
_exptl_crystal_description block
_exptl_crystal_F_000 494
_exptl_crystal_size_max 0.110
_exptl_crystal_size_mid 0.080
_exptl_crystal_size_min 0.050
_refine_diff_density_max 0.380
_refine_diff_density_min -0.427
_refine_diff_density_rms 0.085
_refine_ls_extinction_coef .
_refine_ls_extinction_method none
_refine_ls_goodness_of_fit_ref 1.044
_refine_ls_hydrogen_treatment constr
_refine_ls_matrix_type full
_refine_ls_number_parameters 289
_refine_ls_number_reflns 3106
_refine_ls_number_restraints 0
_refine_ls_restrained_S_all 1.044
_refine_ls_R_factor_all 0.0875
_refine_ls_R_factor_gt 0.0524
_refine_ls_shift/su_max 0.000
_refine_ls_shift/su_mean 0.000
_refine_ls_structure_factor_coef Fsqd
_refine_ls_weighting_details 'w=1/[\s^2^(Fo^2^)+(0.0263P)^2^] where P=(Fo^2^+2Fc^2^)/3'
_refine_ls_weighting_scheme calc
_refine_ls_wR_factor_gt 0.1032
_refine_ls_wR_factor_ref 0.1203
_reflns_Friedel_coverage 0.000
_reflns_Friedel_fraction_full .
_reflns_Friedel_fraction_max .
_reflns_number_gt 2123
_reflns_number_total 3106
_reflns_threshold_expression 'I > 2\s(I)'
_cod_data_source_file CP2.cif
_cod_data_source_block 2
_cod_database_code 1564025
_shelx_shelxl_version_number 2014/7
_shelx_space_group_comment
;
The symmetry employed for this shelxl refinement is uniquely defined
by the following loop, which should always be used as a source of
symmetry information in preference to the above space-group names.
They are only intended as comments.
;
_shelx_estimated_absorpt_t_min 0.796
_shelx_estimated_absorpt_t_max 0.899

loop_
_space_group_symop_operation_xyz
'x, y, z'
'-x, -y, -z'

loop_
_atom_site_label
_atom_site_type_symbol
_atom_site_fract_x
_atom_site_fract_y
_atom_site_fract_z
_atom_site_U_iso_or_equiv
_atom_site_adp_type
_atom_site_occupancy
_atom_site_site_symmetry_order
_atom_site_calc_flag
_atom_site_refinement_flags_posn
_atom_site_refinement_flags_adp
_atom_site_refinement_flags_occupancy
_atom_site_disorder_assembly
_atom_site_disorder_group
Ni1 Ni 0.34696(11) 0.56266(7) 0.92024(6) 0.0221(2) Uani 1 1 d . . . . .
N1 N 0.6241(7) 1.0219(4) 0.6292(3) 0.0358(11) Uani 1 1 d . . . . .
N2 N 0.4394(5) 0.5456(3) 0.7717(3) 0.0205(8) Uani 1 1 d . . . . .
O1 O 0.6225(4) 0.6102(3) 1.0111(2) 0.0245(7) Uani 1 1 d . . . . .
O2 O 0.7542(6) 0.7535(3) 1.1484(2) 0.0464(11) Uani 1 1 d . . . . .
O3 O 0.6948(4) 1.2416(3) 1.0877(2) 0.0247(7) Uani 1 1 d . . . . .
O4 O 0.7787(5) 1.3227(3) 0.9433(2) 0.0297(8) Uani 1 1 d . . . . .
O5 O 0.9657(5) 0.6267(4) 0.3623(3) 0.0453(10) Uani 1 1 d . . . . .
O6 O 0.8928(5) 0.8337(4) 0.3311(3) 0.0503(10) Uani 1 1 d . . . . .
H6 H 0.9070 0.8084 0.2705 0.075 Uiso 1 1 calc R U . . .
O7 O 0.6495(6) 1.1210(3) 0.5786(3) 0.0538(11) Uani 1 1 d . . . . .
O8 O 0.4914(6) 0.9968(4) 0.6810(3) 0.0567(12) Uani 1 1 d . . . . .
O9 O 0.0626(4) 0.4949(3) 0.8524(2) 0.0296(8) Uani 1 1 d . . . . .
H9C H -0.0210 0.4452 0.8818 0.036 Uiso 1 1 d R U . . .
H9D H 0.0576 0.4615 0.7891 0.036 Uiso 1 1 d R U . . .
C1 C 0.7034(7) 0.7308(4) 1.0555(4) 0.0259(11) Uani 1 1 d . . . . .
C2 C 0.7380(6) 0.8415(4) 0.9865(3) 0.0206(10) Uani 1 1 d . . . . .
C3 C 0.7381(6) 0.9770(4) 1.0240(3) 0.0205(10) Uani 1 1 d . . . . .
H3 H 0.7178 0.9987 1.0932 0.025 Uiso 1 1 calc R U . . .
C4 C 0.7685(6) 1.0807(4) 0.9584(3) 0.0218(10) Uani 1 1 d . . . . .
C5 C 0.7998(6) 1.0483(4) 0.8557(3) 0.0213(10) Uani 1 1 d . . . . .
H5 H 0.8200 1.1174 0.8119 0.026 Uiso 1 1 calc R U . . .
C6 C 0.8015(6) 0.9112(4) 0.8168(3) 0.0235(10) Uani 1 1 d . . . . .
C7 C 0.7677(6) 0.8105(4) 0.8839(3) 0.0198(10) Uani 1 1 d . . . . .
H7 H 0.7651 0.7194 0.8588 0.024 Uiso 1 1 calc R U . . .
C8 C 0.8311(6) 0.8683(4) 0.7080(3) 0.0237(10) Uani 1 1 d . . . . .
C9 C 0.9363(7) 0.7633(4) 0.6859(3) 0.0276(11) Uani 1 1 d . . . . .
H9 H 0.9901 0.7231 0.7413 0.033 Uiso 1 1 calc R U . . .
C10 C 0.9634(7) 0.7171(5) 0.5856(4) 0.0322(12) Uani 1 1 d . . . . .
H10 H 1.0250 0.6419 0.5741 0.039 Uiso 1 1 calc R U . . .
C11 C 0.8996(7) 0.7817(5) 0.5015(4) 0.0280(11) Uani 1 1 d . . . . .
C12 C 0.7970(7) 0.8885(5) 0.5203(4) 0.0305(12) Uani 1 1 d . . . . .
H12 H 0.7538 0.9345 0.4655 0.037 Uiso 1 1 calc R U . . .
C13 C 0.7607(7) 0.9248(4) 0.6200(4) 0.0264(11) Uani 1 1 d . . . . .
C14 C 0.9254(7) 0.7365(5) 0.3919(4) 0.0352(12) Uani 1 1 d . . . . .
C15 C 0.7500(6) 1.2240(4) 0.9983(3) 0.0212(10) Uani 1 1 d . . . . .
C16 C 0.3960(6) 0.6362(4) 0.7053(3) 0.0247(11) Uani 1 1 d . . . . .
H16 H 0.3481 0.7125 0.7319 0.030 Uiso 1 1 calc R U . . .
C17 C 0.4183(6) 0.6222(4) 0.6009(3) 0.0229(10) Uani 1 1 d . . . . .
H17 H 0.3834 0.6876 0.5590 0.027 Uiso 1 1 calc R U . . .
C18 C 0.4924(6) 0.5118(4) 0.5569(3) 0.0201(10) Uani 1 1 d . . . . .
C19 C 0.5476(7) 0.4224(5) 0.6276(4) 0.0321(12) Uani 1 1 d . . . . .
H19 H 0.6039 0.3486 0.6039 0.038 Uiso 1 1 calc R U . . .
C20 C 0.5200(7) 0.4418(4) 0.7305(4) 0.0303(12) Uani 1 1 d . . . . .
H20 H 0.5590 0.3801 0.7747 0.036 Uiso 1 1 calc R U . . .

loop_
_atom_site_aniso_label
_atom_site_aniso_U_11
_atom_site_aniso_U_22
_atom_site_aniso_U_33
_atom_site_aniso_U_23
_atom_site_aniso_U_13
_atom_site_aniso_U_12
Ni1 0.0341(5) 0.0170(4) 0.0164(4) 0.0031(3) 0.0052(3) 0.0061(3)
N1 0.048(3) 0.037(2) 0.024(2) -0.001(2) -0.006(2) 0.019(2)
N2 0.027(2) 0.0234(19) 0.0110(19) -0.0015(15) 0.0025(16) 0.0058(16)
O1 0.038(2) 0.0132(15) 0.0227(18) 0.0039(13) 0.0003(14) 0.0052(13)
O2 0.089(3) 0.0274(19) 0.017(2) 0.0017(15) -0.0063(19) -0.0014(19)
O3 0.041(2) 0.0150(15) 0.0204(18) -0.0005(13) 0.0092(15) 0.0103(13)
O4 0.044(2) 0.0192(16) 0.0279(19) 0.0076(14) 0.0095(16) 0.0062(14)
O5 0.054(3) 0.048(2) 0.034(2) -0.0082(18) 0.0096(18) 0.0127(19)
O6 0.069(3) 0.059(3) 0.022(2) -0.0039(18) 0.0056(19) 0.010(2)
O7 0.074(3) 0.0280(19) 0.064(3) 0.0125(19) 0.001(2) 0.0216(19)
O8 0.053(3) 0.086(3) 0.043(3) 0.008(2) 0.011(2) 0.045(2)
O9 0.037(2) 0.0273(17) 0.0229(19) -0.0014(14) 0.0074(15) 0.0013(15)
C1 0.030(3) 0.026(2) 0.024(3) 0.009(2) 0.004(2) 0.007(2)
C2 0.024(3) 0.016(2) 0.022(3) 0.0003(18) 0.0016(19) 0.0025(18)
C3 0.025(3) 0.018(2) 0.018(2) 0.0008(18) 0.0014(19) 0.0034(18)
C4 0.018(2) 0.021(2) 0.026(3) 0.0033(19) 0.0008(19) 0.0035(18)
C5 0.027(3) 0.021(2) 0.016(2) 0.0018(18) 0.0026(19) 0.0035(19)
C6 0.026(3) 0.023(2) 0.020(3) -0.0008(19) 0.000(2) 0.0028(19)
C7 0.023(2) 0.013(2) 0.022(3) -0.0057(18) 0.0001(19) 0.0051(17)
C8 0.027(3) 0.024(2) 0.019(3) -0.0010(19) 0.005(2) 0.0007(19)
C9 0.034(3) 0.033(3) 0.017(2) 0.003(2) 0.000(2) 0.012(2)
C10 0.036(3) 0.035(3) 0.028(3) -0.002(2) 0.006(2) 0.014(2)
C11 0.031(3) 0.033(3) 0.019(3) -0.001(2) 0.004(2) 0.004(2)
C12 0.034(3) 0.032(3) 0.025(3) 0.008(2) -0.003(2) 0.003(2)
C13 0.032(3) 0.021(2) 0.027(3) 0.001(2) 0.001(2) 0.008(2)
C14 0.033(3) 0.045(3) 0.024(3) 0.003(2) 0.000(2) -0.003(2)
C15 0.024(3) 0.017(2) 0.021(3) -0.0016(19) 0.0002(19) 0.0040(18)
C16 0.030(3) 0.015(2) 0.031(3) -0.0027(19) 0.006(2) 0.0098(19)
C17 0.039(3) 0.021(2) 0.012(2) 0.0004(18) 0.007(2) 0.012(2)
C18 0.022(2) 0.020(2) 0.018(2) 0.0018(19) 0.0057(19) 0.0038(18)
C19 0.051(3) 0.030(3) 0.021(3) 0.003(2) 0.010(2) 0.021(2)
C20 0.046(3) 0.026(2) 0.023(3) 0.007(2) 0.005(2) 0.014(2)

loop_
_atom_type_symbol
_atom_type_description
_atom_type_scat_dispersion_real
_atom_type_scat_dispersion_imag
_atom_type_scat_source
C C 0.0181 0.0091 'International Tables Vol C Tables 4.2.6.8 and 6.1.1.4'
H H 0.0000 0.0000 'International Tables Vol C Tables 4.2.6.8 and 6.1.1.4'
N N 0.0311 0.0180 'International Tables Vol C Tables 4.2.6.8 and 6.1.1.4'
O O 0.0492 0.0322 'International Tables Vol C Tables 4.2.6.8 and 6.1.1.4'
Ni Ni -3.0029 0.5091 'International Tables Vol C Tables 4.2.6.8 and 6.1.1.4'

loop_
_geom_angle_atom_site_label_1
_geom_angle_atom_site_label_2
_geom_angle_atom_site_label_3
_geom_angle
_geom_angle_site_symmetry_1
_geom_angle_site_symmetry_3
O3 Ni1 O1 156.94(12) 2_677 2_667
O3 Ni1 N2 93.37(13) 2_677 .
O1 Ni1 N2 109.02(13) 2_667 .
O3 Ni1 O9 89.19(12) 2_677 .
O1 Ni1 O9 96.34(12) 2_667 .
N2 Ni1 O9 89.24(13) . .
O3 Ni1 O1 96.60(11) 2_677 .
O1 Ni1 O1 75.15(12) 2_667 .
N2 Ni1 O1 98.69(13) . .
O9 Ni1 O1 169.86(12) . .
O3 Ni1 O4 59.90(11) 2_677 2_677
O1 Ni1 O4 97.85(11) 2_667 2_677
N2 Ni1 O4 153.12(12) . 2_677
O9 Ni1 O4 87.69(12) . 2_677
O1 Ni1 O4 88.02(11) . 2_677
O3 Ni1 C15 29.97(12) 2_677 2_677
O1 Ni1 C15 127.32(13) 2_667 2_677
N2 Ni1 C15 123.34(14) . 2_677
O9 Ni1 C15 90.01(13) . 2_677
O1 Ni1 C15 90.88(12) . 2_677
O4 Ni1 C15 30.03(12) 2_677 2_677
O8 N1 O7 124.4(5) . .
O8 N1 C13 119.1(4) . .
O7 N1 C13 116.4(5) . .
C16 N2 C20 115.5(4) . .
C16 N2 Ni1 118.2(3) . .
C20 N2 Ni1 125.7(3) . .
C1 O1 Ni1 121.3(3) . 2_667
C1 O1 Ni1 125.9(3) . .
Ni1 O1 Ni1 104.85(12) 2_667 .
C15 O3 Ni1 96.6(2) . 2_677
C15 O4 Ni1 82.4(3) . 2_677
C14 O6 H6 109.5 . .
Ni1 O9 H9C 123.4 . .
Ni1 O9 H9D 112.1 . .
H9C O9 H9D 108.3 . .
O2 C1 O1 122.8(4) . .
O2 C1 C2 120.1(4) . .
O1 C1 C2 117.0(4) . .
C7 C2 C3 119.4(4) . .
C7 C2 C1 120.0(4) . .
C3 C2 C1 120.6(4) . .
C2 C3 C4 120.4(4) . .
C2 C3 H3 119.8 . .
C4 C3 H3 119.8 . .
C5 C4 C3 119.7(4) . .
C5 C4 C15 121.1(4) . .
C3 C4 C15 119.0(4) . .
C4 C5 C6 120.5(4) . .
C4 C5 H5 119.7 . .
C6 C5 H5 119.7 . .
C7 C6 C5 118.1(4) . .
C7 C6 C8 118.1(4) . .
C5 C6 C8 123.7(4) . .
C2 C7 C6 121.9(4) . .
C2 C7 H7 119.1 . .
C6 C7 H7 119.1 . .
C13 C8 C9 114.4(4) . .
C13 C8 C6 125.2(4) . .
C9 C8 C6 120.4(4) . .
C10 C9 C8 122.6(4) . .
C10 C9 H9 118.7 . .
C8 C9 H9 118.7 . .
C9 C10 C11 120.5(4) . .
C9 C10 H10 119.7 . .
C11 C10 H10 119.7 . .
C10 C11 C12 118.5(4) . .
C10 C11 C14 122.8(4) . .
C12 C11 C14 118.6(4) . .
C13 C12 C11 119.2(4) . .
C13 C12 H12 120.4 . .
C11 C12 H12 120.4 . .
C12 C13 C8 124.4(4) . .
C12 C13 N1 114.8(4) . .
C8 C13 N1 120.5(4) . .
O5 C14 O6 125.5(5) . .
O5 C14 C11 124.9(5) . .
O6 C14 C11 109.7(4) . .
O3 C15 O4 120.6(4) . .
O3 C15 C4 117.2(4) . .
O4 C15 C4 122.0(4) . .
O3 C15 Ni1 53.4(2) . 2_677
O4 C15 Ni1 67.5(2) . 2_677
C4 C15 Ni1 167.2(3) . 2_677
N2 C16 C17 123.8(4) . .
N2 C16 H16 118.1 . .
C17 C16 H16 118.1 . .
C16 C17 C18 120.8(4) . .
C16 C17 H17 119.6 . .
C18 C17 H17 119.6 . .
C17 C18 C19 115.0(4) . .
C17 C18 C18 122.5(5) . 2_666
C19 C18 C18 122.5(5) . 2_666
C20 C19 C18 121.0(4) . .
C20 C19 H19 119.5 . .
C18 C19 H19 119.5 . .
N2 C20 C19 123.6(4) . .
N2 C20 H20 118.2 . .
C19 C20 H20 118.2 . .

loop_
_geom_bond_atom_site_label_1
_geom_bond_atom_site_label_2
_geom_bond_distance
_geom_bond_site_symmetry_2
Ni1 O3 2.022(3) 2_677
Ni1 O1 2.034(3) 2_667
Ni1 N2 2.084(4) .
Ni1 O9 2.106(3) .
Ni1 O1 2.147(3) .
Ni1 O4 2.333(3) 2_677
Ni1 C15 2.502(4) 2_677
N1 O8 1.211(6) .
N1 O7 1.229(5) .
N1 C13 1.475(6) .
N2 C16 1.348(5) .
N2 C20 1.347(5) .
O1 C1 1.303(5) .
O1 Ni1 2.034(3) 2_667
O2 C1 1.211(5) .
O3 C15 1.259(5) .
O3 Ni1 2.022(3) 2_677
O4 C15 1.263(5) .
O4 Ni1 2.333(3) 2_677
O5 C14 1.208(6) .
O6 C14 1.332(6) .
O6 H6 0.8200 .
O9 H9C 0.8500 .
O9 H9D 0.8500 .
C1 C2 1.481(6) .
C2 C7 1.376(6) .
C2 C3 1.389(5) .
C3 C4 1.395(6) .
C3 H3 0.9300 .
C4 C5 1.384(6) .
C4 C15 1.500(6) .
C5 C6 1.412(5) .
C5 H5 0.9300 .
C6 C7 1.389(6) .
C6 C8 1.474(6) .
C7 H7 0.9300 .
C8 C13 1.397(6) .
C8 C9 1.399(6) .
C9 C10 1.376(6) .
C9 H9 0.9300 .
C10 C11 1.386(6) .
C10 H10 0.9300 .
C11 C12 1.392(6) .
C11 C14 1.484(6) .
C12 C13 1.365(6) .
C12 H12 0.9300 .
C15 Ni1 2.502(4) 2_677
C16 C17 1.369(6) .
C16 H16 0.9300 .
C17 C18 1.388(5) .
C17 H17 0.9300 .
C18 C19 1.401(6) .
C18 C18 1.485(8) 2_666
C19 C20 1.361(6) .
C19 H19 0.9300 .
C20 H20 0.9300 .

loop_
_geom_torsion_atom_site_label_1
_geom_torsion_atom_site_label_2
_geom_torsion_atom_site_label_3
_geom_torsion_atom_site_label_4
_geom_torsion
_geom_torsion_site_symmetry_1
_geom_torsion_site_symmetry_2
_geom_torsion_site_symmetry_3
_geom_torsion_site_symmetry_4
Ni1 O1 C1 O2 -21.0(6) 2_667 . . .
Ni1 O1 C1 O2 123.2(4) . . . .
Ni1 O1 C1 C2 157.1(3) 2_667 . . .
Ni1 O1 C1 C2 -58.8(5) . . . .
O2 C1 C2 C7 149.4(5) . . . .
O1 C1 C2 C7 -28.7(6) . . . .
O2 C1 C2 C3 -31.5(7) . . . .
O1 C1 C2 C3 150.3(4) . . . .
C7 C2 C3 C4 -0.2(6) . . . .
C1 C2 C3 C4 -179.2(4) . . . .
C2 C3 C4 C5 -0.4(6) . . . .
C2 C3 C4 C15 174.5(4) . . . .
C3 C4 C5 C6 -0.1(7) . . . .
C15 C4 C5 C6 -174.9(4) . . . .
C4 C5 C6 C7 1.1(6) . . . .
C4 C5 C6 C8 179.1(4) . . . .
C3 C2 C7 C6 1.2(7) . . . .
C1 C2 C7 C6 -179.7(4) . . . .
C5 C6 C7 C2 -1.7(7) . . . .
C8 C6 C7 C2 -179.8(4) . . . .
C7 C6 C8 C13 141.0(5) . . . .
C5 C6 C8 C13 -37.0(7) . . . .
C7 C6 C8 C9 -38.9(6) . . . .
C5 C6 C8 C9 143.1(5) . . . .
C13 C8 C9 C10 -1.7(7) . . . .
C6 C8 C9 C10 178.2(4) . . . .
C8 C9 C10 C11 5.4(8) . . . .
C9 C10 C11 C12 -4.0(7) . . . .
C9 C10 C11 C14 179.8(5) . . . .
C10 C11 C12 C13 -0.8(7) . . . .
C14 C11 C12 C13 175.5(4) . . . .
C11 C12 C13 C8 4.7(7) . . . .
C11 C12 C13 N1 -170.0(4) . . . .
C9 C8 C13 C12 -3.4(7) . . . .
C6 C8 C13 C12 176.7(4) . . . .
C9 C8 C13 N1 171.0(4) . . . .
C6 C8 C13 N1 -8.9(7) . . . .
O8 N1 C13 C12 130.6(5) . . . .
O7 N1 C13 C12 -46.0(6) . . . .
O8 N1 C13 C8 -44.3(7) . . . .
O7 N1 C13 C8 139.0(4) . . . .
C10 C11 C14 O5 16.0(8) . . . .
C12 C11 C14 O5 -160.1(5) . . . .
C10 C11 C14 O6 -165.5(4) . . . .
C12 C11 C14 O6 18.4(6) . . . .
Ni1 O3 C15 O4 6.7(5) 2_677 . . .
Ni1 O3 C15 C4 -169.7(3) 2_677 . . .
Ni1 O4 C15 O3 -5.9(4) 2_677 . . .
Ni1 O4 C15 C4 170.5(4) 2_677 . . .
C5 C4 C15 O3 170.2(4) . . . .
C3 C4 C15 O3 -4.7(6) . . . .
C5 C4 C15 O4 -6.3(7) . . . .
C3 C4 C15 O4 178.9(4) . . . .
C5 C4 C15 Ni1 129.9(13) . . . 2_677
C3 C4 C15 Ni1 -44.9(16) . . . 2_677
C20 N2 C16 C17 4.2(7) . . . .
Ni1 N2 C16 C17 -168.2(4) . . . .
N2 C16 C17 C18 -1.2(7) . . . .
C16 C17 C18 C19 -2.5(7) . . . .
C16 C17 C18 C18 176.1(5) . . . 2_666
C17 C18 C19 C20 3.0(7) . . . .
C18 C18 C19 C20 -175.6(5) 2_666 . . .
C16 N2 C20 C19 -3.7(7) . . . .
Ni1 N2 C20 C19 168.1(4) . . . .
C18 C19 C20 N2 0.1(8) . . . .
